data_4512993
loop_
_publ_author_name
'Pfeiffer, Constance R.'
'Atwood, Stuart G.'
'Samadello, Luca'
'Atwood, Jerry L.'

_publ_section_title
;
 Investigating Properties and Trends of Cocrystals Composed of
 Pyrogallol[4]arenes and Anthracene-Based Fluorescent Probes
;
_journal_issue 6
_journal_name_full 'Crystal Growth &amp; Design'
_journal_page_first 2958
_journal_paper_doi 10.1021/acs.cgd.5b00385
_journal_volume 15
_journal_year 2015
_chemical_formula_moiety 'C36H40O12, C15H10O, C2H3N'
_chemical_formula_sum 'C53 H53 N O13'
_chemical_formula_weight 911.96
_chemical_name_common 'C-ethylpyrogallol[4]arene with anthraldehyde'
_space_group_IT_number 2
_symmetry_cell_setting triclinic
_symmetry_Int_Tables_number 2
_symmetry_space_group_name_Hall '-P 1'
_symmetry_space_group_name_H-M 'P -1'
_atom_sites_solution_hydrogens geom
_atom_sites_solution_primary direct
_atom_sites_solution_secondary difmap
_audit_creation_method SHELXL-97
_cell_angle_alpha 88.6000(10)
_cell_angle_beta 72.7670(10)
_cell_angle_gamma 60.8590(10)
_cell_formula_units_Z 2
_cell_length_a 12.3446(9)
_cell_length_b 12.3566(9)
_cell_length_c 17.4655(12)
_cell_measurement_reflns_used 9929
_cell_measurement_temperature 173(2)
_cell_measurement_theta_max 27.0
_cell_measurement_theta_min 2.6
_cell_volume 2199.4(3)
_computing_cell_refinement 'APEX2 (Bruker AXS, 2008)'
_computing_data_collection 'APEX2 (Bruker AXS, 2008)'
_computing_data_reduction 'APEX2 (Bruker AXS, 2008)'
_computing_molecular_graphics 'X-SEED, Barbour, 2001'
_computing_publication_material 'CIFTAB (Sheldrick, 2013)'
_computing_structure_refinement 'SHELXL-1997 (Sheldrick, 1997)'
_computing_structure_solution 'SHELXS-1997 (Sheldrick, 1997)'
_diffrn_ambient_temperature 173(2)
_diffrn_measured_fraction_theta_full 0.992
_diffrn_measured_fraction_theta_max 0.992
_diffrn_measurement_device_type 'Bruker APEXII CCD area detector'
_diffrn_measurement_method 'omega scans'
_diffrn_radiation_monochromator graphite
_diffrn_radiation_type MoK\a
_diffrn_radiation_wavelength 0.71073
_diffrn_reflns_av_R_equivalents 0.0150
_diffrn_reflns_av_sigmaI/netI 0.0188
_diffrn_reflns_limit_h_max 15
_diffrn_reflns_limit_h_min -15
_diffrn_reflns_limit_k_max 15
_diffrn_reflns_limit_k_min -15
_diffrn_reflns_limit_l_max 22
_diffrn_reflns_limit_l_min -22
_diffrn_reflns_number 25155
_diffrn_reflns_theta_full 27.00
_diffrn_reflns_theta_max 27.00
_diffrn_reflns_theta_min 1.23
_diffrn_source 'fine-focus sealed tube'
_diffrn_standards_decay_% 0.0
_exptl_absorpt_coefficient_mu 0.099
_exptl_absorpt_correction_T_max 0.98
_exptl_absorpt_correction_T_min 0.92
_exptl_absorpt_correction_type multi-scan
_exptl_absorpt_process_details
;
 Data were corrected for decay and absorption using the program SADABS 
 (Sheldrick, G. M. (2003). SADABS. Version 2.10. University of
 G\"ottingen, Germany).
;
_exptl_crystal_colour yellow
_exptl_crystal_density_diffrn 1.377
_exptl_crystal_density_method 'not measured'
_exptl_crystal_description plate
_exptl_crystal_F_000 964
_exptl_crystal_size_max 0.40
_exptl_crystal_size_mid 0.30
_exptl_crystal_size_min 0.20
_refine_diff_density_max 0.437
_refine_diff_density_min -0.325
_refine_diff_density_rms 0.084
_refine_ls_extinction_method none
_refine_ls_goodness_of_fit_ref 1.055
_refine_ls_hydrogen_treatment constr
_refine_ls_matrix_type full
_refine_ls_number_parameters 621
_refine_ls_number_reflns 9524
_refine_ls_number_restraints 0
_refine_ls_restrained_S_all 1.055
_refine_ls_R_factor_all 0.0495
_refine_ls_R_factor_gt 0.0411
_refine_ls_shift/su_max 0.000
_refine_ls_shift/su_mean 0.000
_refine_ls_structure_factor_coef Fsqd
_refine_ls_weighting_details 'calc w=1/[\s^2^(Fo^2^)+(0.0641P)^2^+1.1144P] where P=(Fo^2^+2Fc^2^)/3'
_refine_ls_weighting_scheme calc
_refine_ls_wR_factor_gt 0.1119
_refine_ls_wR_factor_ref 0.1217
_reflns_number_gt 8079
_reflns_number_total 9524
_reflns_threshold_expression >2sigma(I)
_cod_data_source_file cg5b00385_si_001.cif
_cod_data_source_block Cocrystal_12
_cod_depositor_comments 'Adding full bibliography for 4512982--4512998.cif.'
_cod_database_code 4512993

loop_
_symmetry_equiv_pos_as_xyz
'x, y, z'
'-x, -y, -z'

loop_
_atom_site_label
_atom_site_type_symbol
_atom_site_fract_x
_atom_site_fract_y
_atom_site_fract_z
_atom_site_U_iso_or_equiv
_atom_site_adp_type
_atom_site_occupancy
_atom_site_symmetry_multiplicity
_atom_site_calc_flag
_atom_site_refinement_flags
O4A O -0.03311(9) 0.82424(9) 0.36966(6) 0.0178(2) Uani 1 1 d .
H4A H -0.0570 0.8576 0.4174 0.021 Uiso 1 1 calc R
O7A O 0.59544(10) 0.41425(9) 0.41255(6) 0.0173(2) Uani 1 1 d .
H7A H 0.5355 0.4863 0.4115 0.021 Uiso 1 1 calc R
O9A O 0.64417(10) 0.01372(9) 0.41176(6) 0.0183(2) Uani 1 1 d .
H9A H 0.6051 -0.0229 0.4046 0.022 Uiso 1 1 calc R
O12A O 0.02059(10) 0.13613(10) 0.38837(6) 0.0180(2) Uani 1 1 d .
H12A H -0.0309 0.2003 0.3729 0.022 Uiso 1 1 calc R
O10A O 0.44342(10) -0.03813(10) 0.41705(6) 0.0182(2) Uani 1 1 d .
H10A H 0.3992 -0.0305 0.4656 0.022 Uiso 1 1 calc R
O3A O -0.20222(10) 0.74821(9) 0.34668(7) 0.0222(2) Uani 1 1 d .
H3A H -0.1582 0.7793 0.3541 0.027 Uiso 1 1 calc R
O11A O 0.18409(10) 0.01332(9) 0.47274(6) 0.0165(2) Uani 1 1 d .
H11A H 0.1517 -0.0299 0.4651 0.020 Uiso 1 1 calc R
O6A O 0.38994(10) 0.63886(10) 0.40668(6) 0.0192(2) Uani 1 1 d .
H6A H 0.3450 0.6936 0.4479 0.023 Uiso 1 1 calc R
O1A O -0.15355(10) 0.34311(9) 0.34651(7) 0.0205(2) Uani 1 1 d .
H1A H -0.2342 0.3876 0.3717 0.025 Uiso 1 1 calc R
O5A O 0.12610(10) 0.82591(10) 0.45438(6) 0.0183(2) Uani 1 1 d .
H5A H 0.0821 0.8104 0.4953 0.022 Uiso 1 1 calc R
O2A O -0.29956(10) 0.59670(10) 0.39874(7) 0.0244(2) Uani 1 1 d .
H2A H -0.3334 0.6745 0.4094 0.029 Uiso 1 1 calc R
O8A O 0.67154(11) 0.19719(10) 0.46749(7) 0.0229(2) Uani 1 1 d .
H8A H 0.7074 0.1212 0.4735 0.027 Uiso 1 1 calc R
C23A C 0.23087(14) 0.04939(13) 0.39960(8) 0.0147(3) Uani 1 1 d .
C26A C 0.32192(14) 0.12507(13) 0.25764(8) 0.0145(3) Uani 1 1 d .
H26A H 0.3538 0.1508 0.2084 0.017 Uiso 1 1 calc R
C4A C 0.00650(13) 0.57068(13) 0.26128(8) 0.0149(3) Uani 1 1 d .
C9A C 0.17731(14) 0.73321(13) 0.38927(8) 0.0154(3) Uani 1 1 d .
C25A C 0.19153(13) 0.15321(12) 0.28305(8) 0.0142(3) Uani 1 1 d .
C21A C 0.54962(13) 0.03186(13) 0.27098(8) 0.0152(3) Uani 1 1 d .
H21A H 0.6017 -0.0469 0.2916 0.018 Uiso 1 1 calc R
C12A C 0.28586(14) 0.56250(13) 0.25207(8) 0.0150(3) Uani 1 1 d .
H1 H 0.3233 0.5038 0.2047 0.018 Uiso 1 1 calc R
C22A C 0.35964(13) 0.02477(12) 0.37319(8) 0.0147(3) Uani 1 1 d .
C19A C 0.52938(13) 0.24758(13) 0.27617(8) 0.0151(3) Uani 1 1 d .
H19A H 0.4977 0.2597 0.2315 0.018 Uiso 1 1 calc R
C27A C 0.40782(13) 0.06109(12) 0.30076(8) 0.0142(3) Uani 1 1 d .
C14A C 0.51326(14) 0.46152(13) 0.26746(9) 0.0163(3) Uani 1 1 d .
H14A H 0.5559 0.5005 0.2877 0.020 Uiso 1 1 calc R
C10A C 0.31029(14) 0.64359(13) 0.36451(8) 0.0153(3) Uani 1 1 d .
C24A C 0.14659(13) 0.11504(13) 0.35571(8) 0.0146(3) Uani 1 1 d .
C2A C -0.17398(14) 0.54695(14) 0.34506(9) 0.0176(3) Uani 1 1 d .
C18A C 0.56242(13) 0.13490(13) 0.30771(8) 0.0141(3) Uani 1 1 d .
C6A C 0.02457(13) 0.36452(13) 0.26331(8) 0.0148(3) Uani 1 1 d .
C1A C -0.10225(14) 0.41905(13) 0.31837(9) 0.0162(3) Uani 1 1 d .
C20A C 0.54076(13) 0.34327(13) 0.30731(8) 0.0151(3) Uani 1 1 d .
C28A C 0.10170(13) 0.22396(13) 0.23342(8) 0.0149(3) Uani 1 1 d .
H28A H 0.0361 0.1955 0.2437 0.018 Uiso 1 1 calc R
C5A C 0.07699(13) 0.44157(13) 0.23689(8) 0.0148(3) Uani 1 1 d .
H2 H 0.1644 0.4046 0.2008 0.018 Uiso 1 1 calc R
C8A C 0.09847(13) 0.73533(13) 0.34562(8) 0.0151(3) Uani 1 1 d .
C3A C -0.11978(14) 0.62213(13) 0.31725(9) 0.0168(3) Uani 1 1 d .
C11A C 0.36710(13) 0.55713(13) 0.29462(8) 0.0150(3) Uani 1 1 d .
C13A C 0.15208(14) 0.65010(13) 0.27580(8) 0.0146(3) Uani 1 1 d .
C7A C 0.06592(14) 0.65252(13) 0.22810(8) 0.0156(3) Uani 1 1 d .
H3 H -0.0083 0.7406 0.2372 0.019 Uiso 1 1 calc R
C17A C 0.60782(13) 0.11979(13) 0.37370(8) 0.0151(3) Uani 1 1 d .
C35A C 0.17485(14) 0.19305(13) 0.14173(8) 0.0172(3) Uani 1 1 d .
H35A H 0.2356 0.2264 0.1286 0.021 Uiso 1 1 calc R
H35B H 0.2279 0.1010 0.1264 0.021 Uiso 1 1 calc R
C15A C 0.58327(13) 0.32605(13) 0.37435(9) 0.0151(3) Uani 1 1 d .
C36A C 0.08152(16) 0.24792(15) 0.09211(9) 0.0230(3) Uani 1 1 d .
H36A H 0.0223 0.2139 0.1041 0.034 Uiso 1 1 calc R
H36B H 0.1324 0.2258 0.0343 0.034 Uiso 1 1 calc R
H36C H 0.0301 0.3392 0.1062 0.034 Uiso 1 1 calc R
C16A C 0.62120(13) 0.21316(13) 0.40518(9) 0.0164(3) Uani 1 1 d .
C29A C 0.14009(15) 0.61701(14) 0.13636(9) 0.0186(3) Uani 1 1 d .
H29A H 0.1773 0.6721 0.1188 0.022 Uiso 1 1 calc R
H29B H 0.2140 0.5298 0.1256 0.022 Uiso 1 1 calc R
C31A C 0.57674(15) 0.43176(14) 0.17525(9) 0.0202(3) Uani 1 1 d .
H31A H 0.5399 0.3894 0.1529 0.024 Uiso 1 1 calc R
H31B H 0.5549 0.5110 0.1523 0.024 Uiso 1 1 calc R
C30A C 0.05361(16) 0.62809(16) 0.08633(10) 0.0252(3) Uani 1 1 d .
H30A H 0.0212 0.5696 0.1008 0.038 Uiso 1 1 calc R
H30B H 0.1050 0.6080 0.0286 0.038 Uiso 1 1 calc R
H30C H -0.0208 0.7138 0.0975 0.038 Uiso 1 1 calc R
C33A C 0.60732(14) 0.00601(14) 0.17820(9) 0.0186(3) Uani 1 1 d .
H33A H 0.5972 -0.0616 0.1581 0.022 Uiso 1 1 calc R
H33B H 0.5575 0.0822 0.1557 0.022 Uiso 1 1 calc R
C34A C 0.75142(15) -0.03197(16) 0.14822(10) 0.0271(3) Uani 1 1 d .
H34A H 0.7607 0.0391 0.1613 0.041 Uiso 1 1 calc R
H34B H 0.7867 -0.0573 0.0894 0.041 Uiso 1 1 calc R
H34C H 0.7998 -0.1022 0.1746 0.041 Uiso 1 1 calc R
C32A C 0.72581(15) 0.34820(16) 0.14943(10) 0.0276(3) Uani 1 1 d .
H32A H 0.7623 0.3878 0.1738 0.041 Uiso 1 1 calc R
H32B H 0.7628 0.3366 0.0903 0.041 Uiso 1 1 calc R
H32C H 0.7479 0.2666 0.1677 0.041 Uiso 1 1 calc R
O1B O 0.57728(11) 0.70815(11) -0.09145(7) 0.0268(3) Uani 1 1 d .
C1B C 0.52200(15) 0.74197(14) 0.08773(9) 0.0206(3) Uani 1 1 d .
C6B C 0.47657(16) 0.76767(14) 0.17447(9) 0.0217(3) Uani 1 1 d .
C8B C 0.24958(16) 0.86919(14) 0.17710(9) 0.0211(3) Uani 1 1 d .
C13B C 0.29139(15) 0.84428(14) 0.09038(9) 0.0199(3) Uani 1 1 d .
C14B C 0.42836(15) 0.78039(14) 0.04629(9) 0.0202(3) Uani 1 1 d .
C9B C 0.11276(16) 0.93444(14) 0.22276(10) 0.0246(3) Uani 1 1 d .
H9B H 0.0861 0.9503 0.2801 0.030 Uiso 1 1 calc R
C2B C 0.66080(16) 0.67633(16) 0.04796(10) 0.0260(3) Uani 1 1 d .
H2B H 0.6946 0.6579 -0.0095 0.031 Uiso 1 1 calc R
C15B C 0.46798(16) 0.75588(16) -0.04230(10) 0.0251(3) Uani 1 1 d .
H15B H 0.3986 0.7808 -0.0640 0.030 Uiso 1 1 calc R
C12B C 0.18972(16) 0.88784(15) 0.05425(10) 0.0252(3) Uani 1 1 d .
H12B H 0.2130 0.8731 -0.0030 0.030 Uiso 1 1 calc R
C7B C 0.34258(16) 0.83061(14) 0.21626(9) 0.0226(3) Uani 1 1 d .
H7B H 0.3136 0.8479 0.2737 0.027 Uiso 1 1 calc R
C3B C 0.74530(17) 0.63976(17) 0.09144(11) 0.0298(4) Uani 1 1 d .
H3B H 0.8371 0.5963 0.0635 0.036 Uiso 1 1 calc R
C11B C 0.06051(17) 0.94985(16) 0.10011(11) 0.0281(3) Uani 1 1 d .
H11B H -0.0042 0.9775 0.0742 0.034 Uiso 1 1 calc R
C4B C 0.69988(18) 0.66487(17) 0.17710(11) 0.0304(4) Uani 1 1 d .
H4B H 0.7606 0.6381 0.2061 0.036 Uiso 1 1 calc R
C5B C 0.56919(18) 0.72744(15) 0.21735(10) 0.0267(3) Uani 1 1 d .
H5B H 0.5386 0.7449 0.2748 0.032 Uiso 1 1 calc R
C10B C 0.02056(17) 0.97401(16) 0.18568(11) 0.0279(4) Uani 1 1 d .
H10B H -0.0700 1.0175 0.2167 0.034 Uiso 1 1 calc R
C1C C 0.11247(19) 0.35929(16) 0.46037(11) 0.0336(4) Uani 1 1 d .
C2C C 0.20921(19) 0.39474(19) 0.42017(12) 0.0390(4) Uani 1 1 d .
H2C1 H 0.2966 0.3198 0.4018 0.058 Uiso 1 1 calc R
H2C2 H 0.2076 0.4530 0.4581 0.058 Uiso 1 1 calc R
H2C3 H 0.1887 0.4353 0.3734 0.058 Uiso 1 1 calc R
N1C N 0.03743(19) 0.32973(15) 0.49087(10) 0.0473(5) Uani 1 1 d .

loop_
_atom_site_aniso_label
_atom_site_aniso_U_11
_atom_site_aniso_U_22
_atom_site_aniso_U_33
_atom_site_aniso_U_23
_atom_site_aniso_U_13
_atom_site_aniso_U_12
O4A 0.0130(5) 0.0199(5) 0.0176(5) -0.0006(4) -0.0046(4) -0.0062(4)
O7A 0.0161(5) 0.0139(5) 0.0242(5) 0.0019(4) -0.0097(4) -0.0076(4)
O9A 0.0235(5) 0.0150(5) 0.0222(5) 0.0059(4) -0.0143(4) -0.0103(4)
O12A 0.0140(5) 0.0218(5) 0.0190(5) 0.0072(4) -0.0065(4) -0.0092(4)
O10A 0.0170(5) 0.0242(5) 0.0157(5) 0.0067(4) -0.0089(4) -0.0100(4)
O3A 0.0153(5) 0.0156(5) 0.0332(6) -0.0019(4) -0.0059(4) -0.0069(4)
O11A 0.0187(5) 0.0185(5) 0.0156(5) 0.0057(4) -0.0071(4) -0.0111(4)
O6A 0.0160(5) 0.0198(5) 0.0196(5) -0.0016(4) -0.0080(4) -0.0061(4)
O1A 0.0138(5) 0.0178(5) 0.0290(6) 0.0052(4) -0.0041(4) -0.0089(4)
O5A 0.0173(5) 0.0218(5) 0.0150(5) -0.0010(4) -0.0031(4) -0.0103(4)
O2A 0.0144(5) 0.0201(5) 0.0322(6) -0.0024(5) 0.0004(4) -0.0080(4)
O8A 0.0322(6) 0.0145(5) 0.0288(6) 0.0057(4) -0.0230(5) -0.0096(5)
C23A 0.0180(7) 0.0140(6) 0.0130(6) 0.0026(5) -0.0052(5) -0.0086(5)
C26A 0.0174(7) 0.0142(6) 0.0139(6) 0.0026(5) -0.0057(5) -0.0091(5)
C4A 0.0156(6) 0.0168(7) 0.0154(6) 0.0041(5) -0.0080(5) -0.0090(5)
C9A 0.0172(7) 0.0161(6) 0.0133(6) 0.0018(5) -0.0035(5) -0.0096(6)
C25A 0.0166(6) 0.0128(6) 0.0151(6) 0.0020(5) -0.0076(5) -0.0075(5)
C21A 0.0148(6) 0.0151(6) 0.0161(7) 0.0011(5) -0.0062(5) -0.0071(5)
C12A 0.0175(7) 0.0137(6) 0.0152(6) 0.0029(5) -0.0049(5) -0.0091(5)
C22A 0.0163(6) 0.0128(6) 0.0162(7) 0.0018(5) -0.0082(5) -0.0065(5)
C19A 0.0118(6) 0.0183(7) 0.0150(6) 0.0031(5) -0.0047(5) -0.0074(5)
C27A 0.0157(6) 0.0132(6) 0.0155(6) 0.0001(5) -0.0059(5) -0.0079(5)
C14A 0.0149(7) 0.0166(7) 0.0187(7) 0.0045(5) -0.0056(5) -0.0088(6)
C10A 0.0173(7) 0.0178(7) 0.0161(7) 0.0061(5) -0.0081(5) -0.0113(6)
C24A 0.0143(6) 0.0140(6) 0.0161(7) 0.0006(5) -0.0047(5) -0.0076(5)
C2A 0.0132(6) 0.0213(7) 0.0179(7) 0.0022(5) -0.0058(5) -0.0081(6)
C18A 0.0111(6) 0.0157(6) 0.0153(6) 0.0006(5) -0.0039(5) -0.0069(5)
C6A 0.0155(6) 0.0157(7) 0.0154(6) 0.0041(5) -0.0085(5) -0.0076(5)
C1A 0.0162(7) 0.0188(7) 0.0183(7) 0.0061(5) -0.0089(5) -0.0105(6)
C20A 0.0111(6) 0.0149(6) 0.0172(7) 0.0028(5) -0.0030(5) -0.0060(5)
C28A 0.0151(6) 0.0154(6) 0.0169(7) 0.0041(5) -0.0076(5) -0.0083(5)
C5A 0.0142(6) 0.0172(7) 0.0140(6) 0.0024(5) -0.0062(5) -0.0077(5)
C8A 0.0141(6) 0.0149(6) 0.0174(7) 0.0046(5) -0.0052(5) -0.0081(5)
C3A 0.0157(7) 0.0155(7) 0.0195(7) 0.0012(5) -0.0081(6) -0.0068(6)
C11A 0.0150(6) 0.0138(6) 0.0167(7) 0.0053(5) -0.0044(5) -0.0082(5)
C13A 0.0169(7) 0.0147(6) 0.0160(6) 0.0051(5) -0.0065(5) -0.0101(5)
C7A 0.0165(6) 0.0145(6) 0.0174(7) 0.0033(5) -0.0070(5) -0.0082(5)
C17A 0.0130(6) 0.0137(6) 0.0182(7) 0.0031(5) -0.0060(5) -0.0059(5)
C35A 0.0194(7) 0.0170(7) 0.0168(7) 0.0033(5) -0.0077(6) -0.0093(6)
C15A 0.0112(6) 0.0151(6) 0.0195(7) 0.0005(5) -0.0045(5) -0.0070(5)
C36A 0.0268(8) 0.0268(8) 0.0184(7) 0.0049(6) -0.0116(6) -0.0134(7)
C16A 0.0147(6) 0.0178(7) 0.0185(7) 0.0024(5) -0.0093(5) -0.0074(6)
C29A 0.0211(7) 0.0192(7) 0.0178(7) 0.0051(5) -0.0070(6) -0.0115(6)
C31A 0.0198(7) 0.0200(7) 0.0202(7) 0.0041(6) -0.0050(6) -0.0104(6)
C30A 0.0256(8) 0.0285(8) 0.0197(7) 0.0031(6) -0.0106(6) -0.0103(7)
C33A 0.0193(7) 0.0195(7) 0.0164(7) 0.0011(5) -0.0054(6) -0.0094(6)
C34A 0.0194(8) 0.0324(9) 0.0231(8) -0.0006(6) -0.0034(6) -0.0100(7)
C32A 0.0203(8) 0.0266(8) 0.0276(8) 0.0029(6) -0.0005(6) -0.0098(7)
O1B 0.0244(6) 0.0343(6) 0.0194(5) 0.0031(5) -0.0062(5) -0.0135(5)
C1B 0.0256(8) 0.0200(7) 0.0212(7) 0.0055(6) -0.0091(6) -0.0145(6)
C6B 0.0301(8) 0.0186(7) 0.0220(8) 0.0050(6) -0.0106(6) -0.0151(6)
C8B 0.0274(8) 0.0170(7) 0.0214(7) 0.0037(6) -0.0053(6) -0.0144(6)
C13B 0.0249(8) 0.0180(7) 0.0211(7) 0.0044(6) -0.0071(6) -0.0141(6)
C14B 0.0249(8) 0.0203(7) 0.0198(7) 0.0049(6) -0.0078(6) -0.0144(6)
C9B 0.0313(8) 0.0200(7) 0.0222(8) 0.0022(6) -0.0028(6) -0.0158(7)
C2B 0.0268(8) 0.0312(8) 0.0220(8) 0.0045(6) -0.0093(6) -0.0154(7)
C15B 0.0246(8) 0.0308(8) 0.0211(8) 0.0040(6) -0.0097(6) -0.0136(7)
C12B 0.0271(8) 0.0276(8) 0.0232(8) 0.0061(6) -0.0088(6) -0.0152(7)
C7B 0.0348(9) 0.0193(7) 0.0169(7) 0.0038(6) -0.0072(6) -0.0167(7)
C3B 0.0269(8) 0.0346(9) 0.0306(9) 0.0062(7) -0.0129(7) -0.0155(7)
C11B 0.0246(8) 0.0297(9) 0.0318(9) 0.0079(7) -0.0108(7) -0.0143(7)
C4B 0.0369(9) 0.0332(9) 0.0310(9) 0.0096(7) -0.0212(8) -0.0196(8)
C5B 0.0387(9) 0.0268(8) 0.0222(8) 0.0061(6) -0.0152(7) -0.0191(7)
C10B 0.0236(8) 0.0251(8) 0.0317(9) 0.0024(7) -0.0025(7) -0.0132(7)
C1C 0.0407(10) 0.0206(8) 0.0248(8) -0.0001(6) 0.0001(7) -0.0105(8)
C2C 0.0324(10) 0.0353(10) 0.0382(10) 0.0026(8) -0.0006(8) -0.0149(8)
N1C 0.0615(12) 0.0300(8) 0.0356(9) -0.0039(7) 0.0094(8) -0.0257(8)

loop_
_atom_type_symbol
_atom_type_description
_atom_type_scat_dispersion_real
_atom_type_scat_dispersion_imag
_atom_type_scat_source
C C 0.0033 0.0016 'International Tables Vol C Tables 4.2.6.8 and 6.1.1.4'
H H 0.0000 0.0000 'International Tables Vol C Tables 4.2.6.8 and 6.1.1.4'
O O 0.0106 0.0060 'International Tables Vol C Tables 4.2.6.8 and 6.1.1.4'
N N 0.0061 0.0033 'International Tables Vol C Tables 4.2.6.8 and 6.1.1.4'

loop_
_geom_angle_atom_site_label_1
_geom_angle_atom_site_label_2
_geom_angle_atom_site_label_3
_geom_angle
C8A O4A H4A 109.5
C15A O7A H7A 109.5
C17A O9A H9A 109.5
C24A O12A H12A 109.5
C22A O10A H10A 109.5
C3A O3A H3A 109.5
C23A O11A H11A 109.5
C10A O6A H6A 109.5
C1A O1A H1A 109.5
C9A O5A H5A 109.5
C2A O2A H2A 109.5
C16A O8A H8A 109.5
C22A C23A C24A 120.58(12)
C22A C23A O11A 119.46(12)
C24A C23A O11A 119.89(12)
C27A C26A C25A 123.36(13)
C27A C26A H26A 118.3
C25A C26A H26A 118.3
C5A C4A C3A 117.59(13)
C5A C4A C7A 121.03(12)
C3A C4A C7A 121.38(12)
O5A C9A C10A 119.34(12)
O5A C9A C8A 120.28(12)
C10A C9A C8A 120.21(13)
C26A C25A C24A 117.36(12)
C26A C25A C28A 121.08(12)
C24A C25A C28A 121.56(12)
C27A C21A C18A 110.73(11)
C27A C21A C33A 112.00(11)
C18A C21A C33A 112.81(11)
C27A C21A H21A 107.0
C18A C21A H21A 107.0
C33A C21A H21A 107.0
C11A C12A C13A 123.08(13)
C11A C12A H1 118.5
C13A C12A H1 118.5
O10A C22A C23A 121.11(12)
O10A C22A C27A 118.54(12)
C23A C22A C27A 120.34(12)
C18A C19A C20A 123.03(13)
C18A C19A H19A 118.5
C20A C19A H19A 118.5
C22A C27A C26A 117.79(12)
C22A C27A C21A 120.36(12)
C26A C27A C21A 121.84(12)
C11A C14A C20A 111.40(11)
C11A C14A C31A 113.18(12)
C20A C14A C31A 112.19(12)
C11A C14A H14A 106.5
C20A C14A H14A 106.5
C31A C14A H14A 106.5
O6A C10A C9A 121.41(12)
O6A C10A C11A 117.96(12)
C9A C10A C11A 120.62(13)
O12A C24A C23A 115.55(12)
O12A C24A C25A 123.92(12)
C23A C24A C25A 120.52(13)
O2A C2A C1A 118.28(13)
O2A C2A C3A 121.41(13)
C1A C2A C3A 120.31(13)
C17A C18A C19A 117.35(12)
C17A C18A C21A 121.43(12)
C19A C18A C21A 121.22(12)
C5A C6A C1A 118.15(13)
C5A C6A C28A 121.92(12)
C1A C6A C28A 119.93(12)
O1A C1A C2A 120.99(13)
O1A C1A C6A 118.56(12)
C2A C1A C6A 120.45(13)
C15A C20A C19A 117.95(13)
C15A C20A C14A 120.36(12)
C19A C20A C14A 121.64(12)
C25A C28A C6A 110.72(11)
C25A C28A C35A 112.84(11)
C6A C28A C35A 112.52(11)
C25A C28A H28A 106.8
C6A C28A H28A 106.8
C35A C28A H28A 106.8
C6A C5A C4A 122.76(13)
C6A C5A H2 118.6
C4A C5A H2 118.6
O4A C8A C13A 118.99(12)
O4A C8A C9A 120.44(12)
C13A C8A C9A 120.54(13)
O3A C3A C2A 114.74(12)
O3A C3A C4A 124.51(13)
C2A C3A C4A 120.69(13)
C12A C11A C10A 117.69(13)
C12A C11A C14A 122.40(13)
C10A C11A C14A 119.92(12)
C8A C13A C12A 117.84(13)
C8A C13A C7A 120.52(12)
C12A C13A C7A 121.64(12)
C13A C7A C4A 110.09(11)
C13A C7A C29A 111.90(11)
C4A C7A C29A 112.78(11)
C13A C7A H3 107.3
C4A C7A H3 107.3
C29A C7A H3 107.3
O9A C17A C16A 115.16(12)
O9A C17A C18A 124.20(12)
C16A C17A C18A 120.64(13)
C36A C35A C28A 112.43(12)
C36A C35A H35A 109.1
C28A C35A H35A 109.1
C36A C35A H35B 109.1
C28A C35A H35B 109.1
H35A C35A H35B 107.9
O7A C15A C16A 115.81(12)
O7A C15A C20A 123.99(12)
C16A C15A C20A 120.17(13)
C35A C36A H36A 109.5
C35A C36A H36B 109.5
H36A C36A H36B 109.5
C35A C36A H36C 109.5
H36A C36A H36C 109.5
H36B C36A H36C 109.5
O8A C16A C17A 121.27(12)
O8A C16A C15A 118.03(12)
C17A C16A C15A 120.70(13)
C30A C29A C7A 113.20(12)
C30A C29A H29A 108.9
C7A C29A H29A 108.9
C30A C29A H29B 108.9
C7A C29A H29B 108.9
H29A C29A H29B 107.8
C32A C31A C14A 112.26(13)
C32A C31A H31A 109.2
C14A C31A H31A 109.2
C32A C31A H31B 109.2
C14A C31A H31B 109.2
H31A C31A H31B 107.9
C29A C30A H30A 109.5
C29A C30A H30B 109.5
H30A C30A H30B 109.5
C29A C30A H30C 109.5
H30A C30A H30C 109.5
H30B C30A H30C 109.5
C34A C33A C21A 112.30(12)
C34A C33A H33A 109.1
C21A C33A H33A 109.1
C34A C33A H33B 109.1
C21A C33A H33B 109.1
H33A C33A H33B 107.9
C33A C34A H34A 109.5
C33A C34A H34B 109.5
H34A C34A H34B 109.5
C33A C34A H34C 109.5
H34A C34A H34C 109.5
H34B C34A H34C 109.5
C31A C32A H32A 109.5
C31A C32A H32B 109.5
H32A C32A H32B 109.5
C31A C32A H32C 109.5
H32A C32A H32C 109.5
H32B C32A H32C 109.5
C14B C1B C2B 123.81(14)
C14B C1B C6B 119.06(14)
C2B C1B C6B 117.13(14)
C7B C6B C5B 120.56(14)
C7B C6B C1B 119.53(14)
C5B C6B C1B 119.91(15)
C7B C8B C9B 120.29(14)
C7B C8B C13B 119.66(14)
C9B C8B C13B 120.05(14)
C14B C13B C12B 124.65(14)
C14B C13B C8B 118.89(14)
C12B C13B C8B 116.45(14)
C1B C14B C13B 120.48(14)
C1B C14B C15B 121.95(14)
C13B C14B C15B 117.58(14)
C10B C9B C8B 121.20(15)
C10B C9B H9B 119.4
C8B C9B H9B 119.4
C3B C2B C1B 120.85(15)
C3B C2B H2B 119.6
C1B C2B H2B 119.6
O1B C15B C14B 128.72(15)
O1B C15B H15B 115.6
C14B C15B H15B 115.6
C11B C12B C13B 121.52(15)
C11B C12B H12B 119.2
C13B C12B H12B 119.2
C8B C7B C6B 122.38(14)
C8B C7B H7B 118.8
C6B C7B H7B 118.8
C2B C3B C4B 121.77(16)
C2B C3B H3B 119.1
C4B C3B H3B 119.1
C12B C11B C10B 121.46(16)
C12B C11B H11B 119.3
C10B C11B H11B 119.3
C5B C4B C3B 119.45(15)
C5B C4B H4B 120.3
C3B C4B H4B 120.3
C4B C5B C6B 120.89(15)
C4B C5B H5B 119.6
C6B C5B H5B 119.6
C9B C10B C11B 119.33(15)
C9B C10B H10B 120.3
C11B C10B H10B 120.3
N1C C1C C2C 178.8(2)
C1C C2C H2C1 109.5
C1C C2C H2C2 109.5
H2C1 C2C H2C2 109.5
C1C C2C H2C3 109.5
H2C1 C2C H2C3 109.5
H2C2 C2C H2C3 109.5

loop_
_geom_bond_atom_site_label_1
_geom_bond_atom_site_label_2
_geom_bond_distance
O4A C8A 1.3792(17)
O4A H4A 0.8400
O7A C15A 1.3820(16)
O7A H7A 0.8400
O9A C17A 1.3864(17)
O9A H9A 0.8400
O12A C24A 1.3783(16)
O12A H12A 0.8400
O10A C22A 1.3849(16)
O10A H10A 0.8400
O3A C3A 1.3829(17)
O3A H3A 0.8400
O11A C23A 1.3965(16)
O11A H11A 0.8400
O6A C10A 1.3724(17)
O6A H6A 0.8400
O1A C1A 1.3765(17)
O1A H1A 0.8400
O5A C9A 1.3920(17)
O5A H5A 0.8400
O2A C2A 1.3781(17)
O2A H2A 0.8400
O8A C16A 1.3711(17)
O8A H8A 0.8400
C23A C22A 1.390(2)
C23A C24A 1.3958(19)
C26A C27A 1.3944(19)
C26A C25A 1.3957(19)
C26A H26A 0.9500
C4A C5A 1.3948(19)
C4A C3A 1.3973(19)
C4A C7A 1.5291(19)
C9A C10A 1.393(2)
C9A C8A 1.3937(19)
C25A C24A 1.3960(19)
C25A C28A 1.5277(18)
C21A C27A 1.5229(19)
C21A C18A 1.5341(18)
C21A C33A 1.5346(19)
C21A H21A 1.0000
C12A C11A 1.3917(19)
C12A C13A 1.3950(19)
C12A H1 0.9500
C22A C27A 1.3936(19)
C19A C18A 1.3968(19)
C19A C20A 1.397(2)
C19A H19A 0.9500
C14A C11A 1.5233(19)
C14A C20A 1.5303(19)
C14A C31A 1.531(2)
C14A H14A 1.0000
C10A C11A 1.396(2)
C2A C1A 1.388(2)
C2A C3A 1.392(2)
C18A C17A 1.3956(19)
C6A C5A 1.3927(19)
C6A C1A 1.3935(19)
C6A C28A 1.5280(19)
C20A C15A 1.391(2)
C28A C35A 1.5372(19)
C28A H28A 1.0000
C5A H2 0.9500
C8A C13A 1.393(2)
C13A C7A 1.5229(19)
C7A C29A 1.540(2)
C7A H3 1.0000
C17A C16A 1.3897(19)
C35A C36A 1.530(2)
C35A H35A 0.9900
C35A H35B 0.9900
C15A C16A 1.390(2)
C36A H36A 0.9800
C36A H36B 0.9800
C36A H36C 0.9800
C29A C30A 1.525(2)
C29A H29A 0.9900
C29A H29B 0.9900
C31A C32A 1.529(2)
C31A H31A 0.9900
C31A H31B 0.9900
C30A H30A 0.9800
C30A H30B 0.9800
C30A H30C 0.9800
C33A C34A 1.519(2)
C33A H33A 0.9900
C33A H33B 0.9900
C34A H34A 0.9800
C34A H34B 0.9800
C34A H34C 0.9800
C32A H32A 0.9800
C32A H32B 0.9800
C32A H32C 0.9800
O1B C15B 1.212(2)
C1B C14B 1.425(2)
C1B C2B 1.430(2)
C1B C6B 1.434(2)
C6B C7B 1.390(2)
C6B C5B 1.432(2)
C8B C7B 1.389(2)
C8B C9B 1.430(2)
C8B C13B 1.435(2)
C13B C14B 1.426(2)
C13B C12B 1.435(2)
C14B C15B 1.468(2)
C9B C10B 1.354(2)
C9B H9B 0.9500
C2B C3B 1.365(2)
C2B H2B 0.9500
C15B H15B 0.9500
C12B C11B 1.362(2)
C12B H12B 0.9500
C7B H7B 0.9500
C3B C4B 1.416(2)
C3B H3B 0.9500
C11B C10B 1.417(2)
C11B H11B 0.9500
C4B C5B 1.354(3)
C4B H4B 0.9500
C5B H5B 0.9500
C10B H10B 0.9500
C1C N1C 1.142(3)
C1C C2C 1.452(3)
C2C H2C1 0.9800
C2C H2C2 0.9800
C2C H2C3 0.9800

loop_
_geom_torsion_atom_site_label_1
_geom_torsion_atom_site_label_2
_geom_torsion_atom_site_label_3
_geom_torsion_atom_site_label_4
_geom_torsion
C27A C26A C25A C24A 0.3(2)
C27A C26A C25A C28A 179.81(12)
C24A C23A C22A O10A 178.72(12)
O11A C23A C22A O10A 1.9(2)
C24A C23A C22A C27A -2.5(2)
O11A C23A C22A C27A -179.38(12)
O10A C22A C27A C26A -179.57(12)
C23A C22A C27A C26A 1.6(2)
O10A C22A C27A C21A -0.01(19)
C23A C22A C27A C21A -178.79(12)
C25A C26A C27A C22A -0.6(2)
C25A C26A C27A C21A 179.88(12)
C18A C21A C27A C22A -86.55(15)
C33A C21A C27A C22A 146.58(13)
C18A C21A C27A C26A 93.00(15)
C33A C21A C27A C26A -33.87(18)
O5A C9A C10A O6A 5.1(2)
C8A C9A C10A O6A -179.56(12)
O5A C9A C10A C11A -173.60(12)
C8A C9A C10A C11A 1.8(2)
C22A C23A C24A O12A -178.80(12)
O11A C23A C24A O12A -1.95(18)
C22A C23A C24A C25A 2.3(2)
O11A C23A C24A C25A 179.12(12)
C26A C25A C24A O12A -179.99(12)
C28A C25A C24A O12A 0.5(2)
C26A C25A C24A C23A -1.1(2)
C28A C25A C24A C23A 179.35(12)
C20A C19A C18A C17A 0.4(2)
C20A C19A C18A C21A -179.37(12)
C27A C21A C18A C17A 100.28(15)
C33A C21A C18A C17A -133.30(14)
C27A C21A C18A C19A -79.92(16)
C33A C21A C18A C19A 46.50(17)
O2A C2A C1A O1A -1.9(2)
C3A C2A C1A O1A 178.73(13)
O2A C2A C1A C6A 179.21(12)
C3A C2A C1A C6A -0.2(2)
C5A C6A C1A O1A -178.24(12)
C28A C6A C1A O1A 1.99(19)
C5A C6A C1A C2A 0.7(2)
C28A C6A C1A C2A -179.07(12)
C18A C19A C20A C15A -2.0(2)
C18A C19A C20A C14A 175.45(12)
C11A C14A C20A C15A -99.60(15)
C31A C14A C20A C15A 132.33(14)
C11A C14A C20A C19A 82.99(16)
C31A C14A C20A C19A -45.07(17)
C26A C25A C28A C6A -93.53(15)
C24A C25A C28A C6A 85.95(15)
C26A C25A C28A C35A 33.61(18)
C24A C25A C28A C35A -146.91(13)
C5A C6A C28A C25A 84.34(15)
C1A C6A C28A C25A -95.91(15)
C5A C6A C28A C35A -42.98(17)
C1A C6A C28A C35A 136.78(13)
C1A C6A C5A C4A -2.1(2)
C28A C6A C5A C4A 177.70(12)
C3A C4A C5A C6A 2.8(2)
C7A C4A C5A C6A -177.48(12)
O5A C9A C8A O4A -4.3(2)
C10A C9A C8A O4A -179.69(12)
O5A C9A C8A C13A 173.78(12)
C10A C9A C8A C13A -1.6(2)
O2A C2A C3A O3A -1.0(2)
C1A C2A C3A O3A 178.39(12)
O2A C2A C3A C4A -178.41(13)
C1A C2A C3A C4A 1.0(2)
C5A C4A C3A O3A -179.36(13)
C7A C4A C3A O3A 0.9(2)
C5A C4A C3A C2A -2.2(2)
C7A C4A C3A C2A 178.08(13)
C13A C12A C11A C10A 0.5(2)
C13A C12A C11A C14A -179.47(12)
O6A C10A C11A C12A -179.92(12)
C9A C10A C11A C12A -1.2(2)
O6A C10A C11A C14A 0.02(19)
C9A C10A C11A C14A 178.72(12)
C20A C14A C11A C12A -92.31(16)
C31A C14A C11A C12A 35.22(18)
C20A C14A C11A C10A 87.75(15)
C31A C14A C11A C10A -144.72(13)
O4A C8A C13A C12A 178.94(12)
C9A C8A C13A C12A 0.8(2)
O4A C8A C13A C7A -1.81(19)
C9A C8A C13A C7A -179.96(12)
C11A C12A C13A C8A -0.3(2)
C11A C12A C13A C7A -179.49(12)
C8A C13A C7A C4A -88.19(15)
C12A C13A C7A C4A 91.03(15)
C8A C13A C7A C29A 145.56(13)
C12A C13A C7A C29A -35.23(18)
C5A C4A C7A C13A -83.15(15)
C3A C4A C7A C13A 96.56(15)
C5A C4A C7A C29A 42.61(17)
C3A C4A C7A C29A -137.68(13)
C19A C18A C17A O9A 179.86(12)
C21A C18A C17A O9A -0.3(2)
C19A C18A C17A C16A -1.1(2)
C21A C18A C17A C16A 178.74(12)
C25A C28A C35A C36A 171.04(12)
C6A C28A C35A C36A -62.77(15)
C19A C20A C15A O7A -178.15(12)
C14A C20A C15A O7A 4.3(2)
C19A C20A C15A C16A 4.2(2)
C14A C20A C15A C16A -173.28(12)
O9A C17A C16A O8A 2.3(2)
C18A C17A C16A O8A -176.87(13)
O9A C17A C16A C15A -177.50(12)
C18A C17A C16A C15A 3.4(2)
O7A C15A C16A O8A -2.58(19)
C20A C15A C16A O8A 175.24(13)
O7A C15A C16A C17A 177.21(12)
C20A C15A C16A C17A -5.0(2)
C13A C7A C29A C30A -175.65(12)
C4A C7A C29A C30A 59.58(16)
C11A C14A C31A C32A 173.03(12)
C20A C14A C31A C32A -59.85(16)
C27A C21A C33A C34A -176.06(12)
C18A C21A C33A C34A 58.20(16)
C14B C1B C6B C7B -0.8(2)
C2B C1B C6B C7B -179.63(14)
C14B C1B C6B C5B 178.66(14)
C2B C1B C6B C5B -0.2(2)
C7B C8B C13B C14B -0.2(2)
C9B C8B C13B C14B 179.25(13)
C7B C8B C13B C12B -179.51(13)
C9B C8B C13B C12B -0.1(2)
C2B C1B C14B C13B 179.25(14)
C6B C1B C14B C13B 0.4(2)
C2B C1B C14B C15B -0.5(2)
C6B C1B C14B C15B -179.30(14)
C12B C13B C14B C1B 179.29(14)
C8B C13B C14B C1B 0.0(2)
C12B C13B C14B C15B -1.0(2)
C8B C13B C14B C15B 179.76(13)
C7B C8B C9B C10B 179.28(14)
C13B C8B C9B C10B -0.1(2)
C14B C1B C2B C3B -178.54(15)
C6B C1B C2B C3B 0.3(2)
C1B C14B C15B O1B -3.5(3)
C13B C14B C15B O1B 176.75(16)
C14B C13B C12B C11B -179.08(15)
C8B C13B C12B C11B 0.2(2)
C9B C8B C7B C6B -179.56(14)
C13B C8B C7B C6B -0.1(2)
C5B C6B C7B C8B -178.79(14)
C1B C6B C7B C8B 0.6(2)
C1B C2B C3B C4B 0.0(3)
C13B C12B C11B C10B -0.1(3)
C2B C3B C4B C5B -0.4(3)
C3B C4B C5B C6B 0.4(3)
C7B C6B C5B C4B 179.27(15)
C1B C6B C5B C4B -0.1(2)
C8B C9B C10B C11B 0.2(2)
C12B C11B C10B C9B -0.1(3)
